data_7150052
loop_
_publ_author_name
'Fitchett, Christopher M.'
'Richardson, Chris'
'Steel, Peter J.'

_publ_section_title
;
 Solid state conformations of symmetrical aromatic biheterocycles: an
 X-ray crystallographic investigation.
;
_journal_issue 3
_journal_name_full 'Organic &amp; biomolecular chemistry'
_journal_page_first 498
_journal_page_last 502
_journal_paper_doi 10.1039/b416553e
_journal_volume 3
_journal_year 2005
_chemical_formula_moiety 'C12 H8 N6'
_chemical_formula_sum 'C12 H8 N6'
_chemical_formula_weight 236.24
_chemical_melting_point 233.5(5)
_chemical_name_common 1,1'-bibenzotriazole
_chemical_name_systematic
;
1,1'-bibenzotriazole
;
_space_group_IT_number 19
_symmetry_cell_setting orthorhombic
_symmetry_space_group_name_Hall 'P 2ac 2ab'
_symmetry_space_group_name_H-M 'P 21 21 21'
_atom_sites_solution_hydrogens geom
_atom_sites_solution_primary direct
_atom_sites_solution_secondary difmap
_audit_creation_method SHELXL-97
_cell_angle_alpha 90.00
_cell_angle_beta 90.00
_cell_angle_gamma 90.00
_cell_formula_units_Z 4
_cell_length_a 7.277(3)
_cell_length_b 7.639(3)
_cell_length_c 19.940(8)
_cell_measurement_temperature 168(2)
_cell_volume 1108.4(8)
_computing_cell_refinement 'SAINT (Siemens 1995)'
_computing_data_collection 'SMART (Siemens 1995)'
_computing_data_reduction 'SAINT (Siemens 1995)'
_computing_molecular_graphics 'SHELXL-97 (Sheldrick, 1997)'
_computing_publication_material 'SHELXL-97 (Sheldrick, 1997)'
_computing_structure_refinement 'SHELXL-97 (Sheldrick, 1997)'
_computing_structure_solution 'SHELXS-97 (Sheldrick, 1990)'
_diffrn_ambient_temperature 168(2)
_diffrn_measured_fraction_theta_full 0.999
_diffrn_measured_fraction_theta_max 0.999
_diffrn_measurement_device_type 'SMART CCD (Siemens 1995)'
_diffrn_measurement_method 'Exposures over 0.5\% \f or \w rotation'
_diffrn_radiation_monochromator graphite
_diffrn_radiation_source 'fine-focus sealed tube'
_diffrn_radiation_type MoK\a
_diffrn_radiation_wavelength 0.71073
_diffrn_reflns_av_R_equivalents 0.0978
_diffrn_reflns_av_sigmaI/netI 0.0410
_diffrn_reflns_limit_h_max 5
_diffrn_reflns_limit_h_min -8
_diffrn_reflns_limit_k_max 9
_diffrn_reflns_limit_k_min -9
_diffrn_reflns_limit_l_max 23
_diffrn_reflns_limit_l_min -23
_diffrn_reflns_number 13016
_diffrn_reflns_theta_full 25.05
_diffrn_reflns_theta_max 25.05
_diffrn_reflns_theta_min 2.86
_exptl_absorpt_coefficient_mu 0.094
_exptl_absorpt_correction_T_max 1.000
_exptl_absorpt_correction_T_min 0.821
_exptl_absorpt_correction_type multi-scan
_exptl_absorpt_process_details SADABS
_exptl_crystal_colour colourless
_exptl_crystal_density_diffrn 1.416
_exptl_crystal_density_method 'not measured'
_exptl_crystal_description block
_exptl_crystal_F_000 488
_exptl_crystal_size_max 0.51
_exptl_crystal_size_mid 0.25
_exptl_crystal_size_min 0.16
_refine_diff_density_max 0.206
_refine_diff_density_min -0.336
_refine_diff_density_rms 0.056
_refine_ls_abs_structure_details 'Flack H D (1983), Acta Cryst. A39, 876-881'
_refine_ls_abs_structure_Flack -1(7)
_refine_ls_extinction_method none
_refine_ls_goodness_of_fit_ref 1.146
_refine_ls_hydrogen_treatment mixed
_refine_ls_matrix_type full
_refine_ls_number_parameters 163
_refine_ls_number_reflns 1170
_refine_ls_number_restraints 0
_refine_ls_restrained_S_all 1.146
_refine_ls_R_factor_all 0.0781
_refine_ls_R_factor_gt 0.0558
_refine_ls_shift/su_max 0.001
_refine_ls_shift/su_mean 0.000
_refine_ls_structure_factor_coef Fsqd
_refine_ls_weighting_details 'calc w=1/[\s^2^(Fo^2^)+(0.0630P)^2^+0.5840P] where P=(Fo^2^+2Fc^2^)/3'
_refine_ls_weighting_scheme calc
_refine_ls_wR_factor_gt 0.1233
_refine_ls_wR_factor_ref 0.1331
_reflns_number_gt 929
_reflns_number_total 1170
_reflns_threshold_expression >2sigma(I)
_cod_data_source_file b416553e.txt
_cod_data_source_block 3cr38pp
_cod_depositor_comments
;
The following automatic conversions were performed:

'_chemical_melting_point' value '233-234' was changed to '233.5(5)' -
the average value was taken and precision was estimated.

Automatic conversion script
Id: cif_fix_values 1569 2011-02-09 13:29:24Z adriana 
;
_cod_original_cell_volume 1108.5(7)
_cod_original_sg_symbol_H-M P2(1)2(1)2(1)
_cod_database_code 7150052

loop_
_symmetry_equiv_pos_as_xyz
'x, y, z'
'-x+1/2, -y, z+1/2'
'-x, y+1/2, -z+1/2'
'x+1/2, -y+1/2, -z'

loop_
_atom_site_label
_atom_site_type_symbol
_atom_site_fract_x
_atom_site_fract_y
_atom_site_fract_z
_atom_site_U_iso_or_equiv
_atom_site_adp_type
_atom_site_occupancy
_atom_site_symmetry_multiplicity
_atom_site_calc_flag
_atom_site_refinement_flags
_atom_site_disorder_assembly
_atom_site_disorder_group
N1 N 0.1431(5) 0.1162(5) 0.18170(17) 0.0319(10) Uani 1 1 d . . .
N2 N -0.0335(5) 0.1078(6) 0.20526(19) 0.0387(11) Uani 1 1 d . . .
N3 N -0.0247(5) 0.1252(6) 0.27023(18) 0.0377(11) Uani 1 1 d . . .
C3A C 0.1567(6) 0.1458(6) 0.2900(2) 0.0258(10) Uani 1 1 d . . .
C4 C 0.2319(6) 0.1711(6) 0.3536(2) 0.0269(10) Uani 1 1 d . . .
H4 H 0.1566 0.1753 0.3925 0.032 Uiso 1 1 calc R . .
C5 C 0.4177(7) 0.1893(6) 0.3576(2) 0.0322(12) Uani 1 1 d . . .
H5 H 0.4736 0.2057 0.4002 0.039 Uiso 1 1 calc R . .
C6 C 0.5301(6) 0.1842(6) 0.2990(2) 0.0337(12) Uani 1 1 d . . .
H6 H 0.6591 0.1990 0.3036 0.040 Uiso 1 1 calc R . .
C7 C 0.4576(6) 0.1585(6) 0.2358(2) 0.0302(11) Uani 1 1 d . . .
H7 H 0.5326 0.1534 0.1968 0.036 Uiso 1 1 calc R . .
C7A C 0.2678(6) 0.1407(6) 0.2328(2) 0.0261(10) Uani 1 1 d . . .
N1' N 0.1774(5) 0.1029(5) 0.11452(16) 0.0274(9) Uani 1 1 d . . .
N2' N 0.1855(6) -0.0606(5) 0.08391(17) 0.0339(10) Uani 1 1 d . . .
N3' N 0.2027(6) -0.0354(5) 0.02004(18) 0.0307(10) Uani 1 1 d . . .
C3A' C 0.2062(6) 0.1448(5) 0.0072(2) 0.0239(10) Uani 1 1 d . . .
C4' C 0.2211(6) 0.2359(6) -0.0539(2) 0.0278(11) Uani 1 1 d . . .
H4' H 0.2326 0.1767 -0.0956 0.033 Uiso 1 1 calc R . .
C5' C 0.2181(6) 0.4158(6) -0.0498(2) 0.0313(11) Uani 1 1 d . . .
H5' H 0.2283 0.4819 -0.0899 0.038 Uiso 1 1 calc R . .
C6' C 0.2004(6) 0.5067(6) 0.0118(2) 0.0331(12) Uani 1 1 d . . .
H6' H 0.1978 0.6310 0.0116 0.040 Uiso 1 1 calc R . .
C7' C 0.1868(6) 0.4181(6) 0.0722(2) 0.0301(11) Uani 1 1 d . . .
H7' H 0.1776 0.4772 0.1139 0.036 Uiso 1 1 calc R . .
C7A' C 0.1876(6) 0.2345(5) 0.0674(2) 0.0218(10) Uani 1 1 d . . .

loop_
_atom_site_aniso_label
_atom_site_aniso_U_11
_atom_site_aniso_U_22
_atom_site_aniso_U_33
_atom_site_aniso_U_23
_atom_site_aniso_U_13
_atom_site_aniso_U_12
N1 0.022(2) 0.047(3) 0.0269(19) -0.0029(18) 0.0035(16) -0.003(2)
N2 0.019(2) 0.057(3) 0.041(2) -0.002(2) 0.0008(18) -0.004(2)
N3 0.020(2) 0.061(3) 0.033(2) -0.004(2) 0.0016(18) -0.005(2)
C3A 0.019(2) 0.029(2) 0.030(2) 0.002(2) 0.0018(19) -0.001(2)
C4 0.020(2) 0.033(3) 0.027(2) -0.004(2) 0.0028(18) 0.001(2)
C5 0.037(3) 0.031(3) 0.029(2) 0.000(2) -0.007(2) 0.000(2)
C6 0.014(2) 0.039(3) 0.048(3) 0.000(3) -0.003(2) -0.002(2)
C7 0.018(2) 0.035(3) 0.038(2) 0.000(3) 0.007(2) 0.000(2)
C7A 0.024(2) 0.025(2) 0.028(2) -0.001(2) -0.0001(18) 0.000(2)
N1' 0.033(2) 0.029(2) 0.0201(17) -0.0057(16) 0.0032(17) 0.002(2)
N2' 0.046(3) 0.030(2) 0.026(2) 0.0012(17) 0.0014(19) 0.001(2)
N3' 0.035(3) 0.026(2) 0.031(2) 0.0016(17) -0.0018(19) -0.001(2)
C3A' 0.022(2) 0.017(2) 0.032(2) 0.0029(19) -0.0019(19) 0.000(2)
C4' 0.027(3) 0.026(2) 0.030(2) -0.004(2) 0.001(2) 0.005(2)
C5' 0.030(3) 0.027(3) 0.037(3) 0.008(2) 0.001(2) -0.002(2)
C6' 0.027(3) 0.023(2) 0.049(3) 0.002(2) -0.003(2) 0.002(2)
C7' 0.024(3) 0.028(2) 0.038(3) -0.015(2) 0.001(2) -0.004(2)
C7A' 0.017(2) 0.023(2) 0.026(2) -0.0062(19) -0.002(2) 0.000(2)

loop_
_atom_type_symbol
_atom_type_description
_atom_type_scat_dispersion_real
_atom_type_scat_dispersion_imag
_atom_type_scat_source
C C 0.0033 0.0016 'International Tables Vol C Tables 4.2.6.8 and 6.1.1.4'
H H 0.0000 0.0000 'International Tables Vol C Tables 4.2.6.8 and 6.1.1.4'
N N 0.0061 0.0033 'International Tables Vol C Tables 4.2.6.8 and 6.1.1.4'

loop_
_geom_angle_atom_site_label_1
_geom_angle_atom_site_label_2
_geom_angle_atom_site_label_3
_geom_angle
_geom_angle_site_symmetry_1
_geom_angle_site_symmetry_3
_geom_angle_publ_flag
N1' N1 N2 120.3(3) . . ?
N1' N1 C7A 128.0(4) . . ?
N2 N1 C7A 111.7(3) . . ?
N3 N2 N1 106.9(3) . . ?
N2 N3 C3A 109.9(3) . . ?
N3 C3A C4 130.3(4) . . ?
N3 C3A C7A 108.4(4) . . ?
C4 C3A C7A 121.2(4) . . ?
C5 C4 C3A 117.2(4) . . ?
C5 C4 H4 121.4 . . ?
C3A C4 H4 121.4 . . ?
C4 C5 C6 121.3(4) . . ?
C4 C5 H5 119.4 . . ?
C6 C5 H5 119.4 . . ?
C7 C6 C5 122.2(4) . . ?
C7 C6 H6 118.9 . . ?
C5 C6 H6 118.9 . . ?
C6 C7 C7A 115.6(4) . . ?
C6 C7 H7 122.2 . . ?
C7A C7 H7 122.2 . . ?
N1 C7A C7 134.4(4) . . ?
N1 C7A C3A 103.1(3) . . ?
C7 C7A C3A 122.5(4) . . ?
N1 N1' C7A' 128.6(4) . . ?
N1 N1' N2' 120.3(3) . . ?
C7A' N1' N2' 110.7(3) . . ?
N3' N2' N1' 107.6(3) . . ?
N2' N3' C3A' 109.1(3) . . ?
C7A' C3A' N3' 109.0(4) . . ?
C7A' C3A' C4' 120.8(4) . . ?
N3' C3A' C4' 130.2(4) . . ?
C5' C4' C3A' 116.1(4) . . ?
C5' C4' H4' 122.0 . . ?
C3A' C4' H4' 122.0 . . ?
C4' C5' C6' 122.9(5) . . ?
C4' C5' H5' 118.5 . . ?
C6' C5' H5' 118.5 . . ?
C7' C6' C5' 121.4(4) . . ?
C7' C6' H6' 119.3 . . ?
C5' C6' H6' 119.3 . . ?
C6' C7' C7A' 115.3(4) . . ?
C6' C7' H7' 122.3 . . ?
C7A' C7' H7' 122.3 . . ?
N1' C7A' C3A' 103.6(3) . . ?
N1' C7A' C7' 132.9(4) . . ?
C3A' C7A' C7' 123.5(4) . . ?

loop_
_geom_bond_atom_site_label_1
_geom_bond_atom_site_label_2
_geom_bond_distance
_geom_bond_site_symmetry_2
_geom_bond_publ_flag
N1 N1' 1.366(5) . ?
N1 N2 1.370(5) . ?
N1 C7A 1.377(5) . ?
N2 N3 1.304(5) . ?
N3 C3A 1.386(5) . ?
C3A C4 1.396(6) . ?
C3A C7A 1.398(6) . ?
C4 C5 1.362(7) . ?
C4 H4 0.9500 . ?
C5 C6 1.427(6) . ?
C5 H5 0.9500 . ?
C6 C7 1.381(6) . ?
C6 H6 0.9500 . ?
C7 C7A 1.389(6) . ?
C7 H7 0.9500 . ?
N1' C7A' 1.379(5) . ?
N1' N2' 1.391(5) . ?
N2' N3' 1.294(5) . ?
N3' C3A' 1.400(5) . ?
C3A' C7A' 1.387(6) . ?
C3A' C4' 1.408(6) . ?
C4' C5' 1.378(6) . ?
C4' H4' 0.9500 . ?
C5' C6' 1.415(6) . ?
C5' H5' 0.9500 . ?
C6' C7' 1.386(7) . ?
C6' H6' 0.9500 . ?
C7' C7A' 1.406(6) . ?
C7' H7' 0.9500 . ?

loop_
_geom_torsion_atom_site_label_1
_geom_torsion_atom_site_label_2
_geom_torsion_atom_site_label_3
_geom_torsion_atom_site_label_4
_geom_torsion
_geom_torsion_site_symmetry_1
_geom_torsion_site_symmetry_2
_geom_torsion_site_symmetry_3
_geom_torsion_site_symmetry_4
_geom_torsion_publ_flag
N1' N1 N2 N3 -179.6(4) . . . . ?
C7A N1 N2 N3 -0.4(6) . . . . ?
N1 N2 N3 C3A 0.2(6) . . . . ?
N2 N3 C3A C4 179.0(5) . . . . ?
N2 N3 C3A C7A 0.0(6) . . . . ?
N3 C3A C4 C5 -179.3(5) . . . . ?
C7A C3A C4 C5 -0.4(7) . . . . ?
C3A C4 C5 C6 0.5(8) . . . . ?
C4 C5 C6 C7 -0.8(8) . . . . ?
C5 C6 C7 C7A 1.0(7) . . . . ?
N1' N1 C7A C7 -0.4(9) . . . . ?
N2 N1 C7A C7 -179.5(6) . . . . ?
N1' N1 C7A C3A 179.5(4) . . . . ?
N2 N1 C7A C3A 0.4(5) . . . . ?
C6 C7 C7A N1 179.0(5) . . . . ?
C6 C7 C7A C3A -0.8(8) . . . . ?
N3 C3A C7A N1 -0.2(5) . . . . ?
C4 C3A C7A N1 -179.3(4) . . . . ?
N3 C3A C7A C7 179.7(5) . . . . ?
C4 C3A C7A C7 0.6(7) . . . . ?
N2 N1 N1' C7A' 90.3(6) . . . . ?
C7A N1 N1' C7A' -88.7(6) . . . . ?
N2 N1 N1' N2' -81.8(6) . . . . ?
C7A N1 N1' N2' 99.2(6) . . . . ?
N1 N1' N2' N3' 174.3(4) . . . . ?
C7A' N1' N2' N3' 0.9(5) . . . . ?
N1' N2' N3' C3A' -0.1(6) . . . . ?
N2' N3' C3A' C7A' -0.7(5) . . . . ?
N2' N3' C3A' C4' -179.4(5) . . . . ?
C7A' C3A' C4' C5' 0.7(6) . . . . ?
N3' C3A' C4' C5' 179.2(5) . . . . ?
C3A' C4' C5' C6' -0.2(7) . . . . ?
C4' C5' C6' C7' 0.6(8) . . . . ?
C5' C6' C7' C7A' -1.4(7) . . . . ?
N1 N1' C7A' C3A' -174.0(4) . . . . ?
N2' N1' C7A' C3A' -1.3(5) . . . . ?
N1 N1' C7A' C7' 7.8(8) . . . . ?
N2' N1' C7A' C7' -179.4(5) . . . . ?
N3' C3A' C7A' N1' 1.2(5) . . . . ?
C4' C3A' C7A' N1' 180.0(4) . . . . ?
N3' C3A' C7A' C7' 179.6(5) . . . . ?
C4' C3A' C7A' C7' -1.6(7) . . . . ?
C6' C7' C7A' N1' 179.8(4) . . . . ?
C6' C7' C7A' C3A' 1.9(7) . . . . ?

loop_
_cod_related_entry_id
_cod_related_entry_database
_cod_related_entry_code
1 ChemSpider 3063973
